data_1515099
loop_
_publ_author_name
'Lu, Zheng'
'Cramer, S. Alan'
'Jenkins, David M.'

_publ_section_title
;
 Exploiting a dimeric silver transmetallating reagent to synthesize
 macrocyclic tetracarbene complexes
;
_journal_issue 10
_journal_name_full 'Chemical Science'
_journal_page_first 3081
_journal_paper_doi 10.1039/c2sc20628e
_journal_volume 3
_journal_year 2012
_chemical_formula_sum 'C68 H52 F6 N8 O6 Pt S2'
_chemical_formula_weight 1450.39
_chemical_name_systematic
;
?
;
_space_group_IT_number 14
_symmetry_cell_setting monoclinic
_symmetry_space_group_name_Hall '-P 2ybc'
_symmetry_space_group_name_H-M 'P 1 21/c 1'
_atom_sites_solution_hydrogens geom
_atom_sites_solution_primary direct
_atom_sites_solution_secondary difmap
_audit_creation_method SHELXL-97
_cell_angle_alpha 90.00
_cell_angle_beta 97.6370(10)
_cell_angle_gamma 90.00
_cell_formula_units_Z 4
_cell_length_a 28.295(3)
_cell_length_b 8.8080(10)
_cell_length_c 29.743(3)
_cell_measurement_reflns_used 9900
_cell_measurement_temperature 100(2)
_cell_measurement_theta_max 26.32
_cell_measurement_theta_min 2.41
_cell_volume 7346.9(14)
_computing_cell_refinement 'Bruker SAINT'
_computing_data_collection 'Bruker APEX2'
_computing_data_reduction 'Bruker SAINT'
_computing_molecular_graphics 'Bruker SHELXTL'
_computing_publication_material 'Bruker SHELXTL'
_computing_structure_refinement 'SHELXL-97 (Sheldrick, 2008)'
_computing_structure_solution 'SHELXS-97 (Sheldrick, 2008)'
_diffrn_ambient_temperature 100(2)
_diffrn_measured_fraction_theta_full 1.000
_diffrn_measured_fraction_theta_max 0.998
_diffrn_measurement_device_type 'Bruker Apex II CCD Detector'
_diffrn_measurement_method '\w scan'
_diffrn_radiation_monochromator graphite
_diffrn_radiation_source 'fine-focus sealed tube'
_diffrn_radiation_type MoK\a
_diffrn_radiation_wavelength 0.71073
_diffrn_reflns_av_R_equivalents 0.0751
_diffrn_reflns_av_sigmaI/netI 0.0658
_diffrn_reflns_limit_h_max 35
_diffrn_reflns_limit_h_min -35
_diffrn_reflns_limit_k_max 10
_diffrn_reflns_limit_k_min -10
_diffrn_reflns_limit_l_max 36
_diffrn_reflns_limit_l_min -36
_diffrn_reflns_number 74568
_diffrn_reflns_theta_full 25.00
_diffrn_reflns_theta_max 26.36
_diffrn_reflns_theta_min 1.38
_exptl_absorpt_coefficient_mu 2.033
_exptl_absorpt_correction_T_max 0.9231
_exptl_absorpt_correction_T_min 0.8877
_exptl_absorpt_correction_type multi-scan
_exptl_absorpt_process_details SADABS
_exptl_crystal_colour colourless
_exptl_crystal_density_diffrn 1.311
_exptl_crystal_density_method 'not measured'
_exptl_crystal_description block
_exptl_crystal_F_000 2912
_exptl_crystal_size_max 0.06
_exptl_crystal_size_mid 0.05
_exptl_crystal_size_min 0.04
_platon_squeeze_details ' ?'
_refine_diff_density_max 5.816
_refine_diff_density_min -5.689
_refine_diff_density_rms 0.183
_refine_ls_extinction_method none
_refine_ls_goodness_of_fit_ref 1.079
_refine_ls_hydrogen_treatment constr
_refine_ls_matrix_type full
_refine_ls_number_parameters 778
_refine_ls_number_reflns 14944
_refine_ls_number_restraints 48
_refine_ls_restrained_S_all 1.077
_refine_ls_R_factor_all 0.0973
_refine_ls_R_factor_gt 0.0736
_refine_ls_shift/su_max 0.001
_refine_ls_shift/su_mean 0.000
_refine_ls_structure_factor_coef Fsqd
_refine_ls_weighting_details 'calc w=1/[\s^2^(Fo^2^)+(0.0585P)^2^+105.6052P] where P=(Fo^2^+2Fc^2^)/3'
_refine_ls_weighting_scheme calc
_refine_ls_wR_factor_gt 0.1712
_refine_ls_wR_factor_ref 0.1794
_reflns_number_gt 11053
_reflns_number_total 14944
_reflns_threshold_expression >2sigma(I)
_cod_data_source_file c2sc20628e.txt
_cod_data_source_block 4
_cod_original_cell_volume 7346.8(14)
_cod_original_sg_symbol_H-M 'p 21/c'
_cod_database_code 1515099

loop_
_symmetry_equiv_pos_as_xyz
'x, y, z'
'-x, y+1/2, -z+1/2'
'-x, -y, -z'
'x, -y-1/2, z-1/2'

loop_
_atom_site_label
_atom_site_type_symbol
_atom_site_fract_x
_atom_site_fract_y
_atom_site_fract_z
_atom_site_U_iso_or_equiv
_atom_site_adp_type
_atom_site_occupancy
_atom_site_symmetry_multiplicity
_atom_site_calc_flag
_atom_site_refinement_flags
Pt1 Pt 0.250705(12) 0.04616(4) 0.374630(10) 0.01715(10) Uani 1 1 d .
S2 S 0.18918(11) 0.6489(3) 0.46915(10) 0.0424(7) Uani 1 1 d .
S1 S 0.31310(10) 0.6825(3) 0.27659(8) 0.0313(5) Uani 1 1 d .
C1 C 0.2174(3) 0.0429(10) 0.3100(3) 0.0227(18) Uani 1 1 d .
C4 C 0.3153(3) 0.0508(10) 0.3546(3) 0.0205(17) Uani 1 1 d .
C3 C 0.2848(3) 0.0241(10) 0.4390(3) 0.0172(16) Uani 1 1 d .
C2 C 0.1863(3) 0.0403(10) 0.3949(2) 0.0187(16) Uani 1 1 d .
C7 C 0.1084(3) -0.0190(9) 0.3962(3) 0.0180(17) Uani 1 1 d U
C5 C 0.1884(3) 0.0618(9) 0.2356(3) 0.0206(17) Uani 1 1 d U
C12 C 0.3806(3) 0.1083(10) 0.3222(3) 0.0210(18) Uani 1 1 d U
C8 C 0.1208(3) 0.0815(10) 0.4295(3) 0.0218(18) Uani 1 1 d U
C11 C 0.3929(3) -0.0029(8) 0.3528(3) 0.0144(16) Uani 1 1 d U
C9 C 0.3109(3) 0.0083(9) 0.5138(3) 0.0192(18) Uani 1 1 d U
C10 C 0.3444(3) -0.0580(9) 0.4924(3) 0.0197(17) Uani 1 1 d U
C6 C 0.1547(3) -0.0059(8) 0.2560(3) 0.0147(16) Uani 1 1 d U
C14 C 0.1997(3) 0.2160(10) 0.4574(3) 0.0211(9) Uani 1 1 d .
H14A H 0.1796 0.2887 0.4717 0.025 Uiso 1 1 calc R
H14B H 0.2196 0.2753 0.4388 0.025 Uiso 1 1 calc R
C13 C 0.1544(3) -0.1229(10) 0.3331(3) 0.0189(17) Uani 1 1 d .
H13A H 0.1232 -0.1640 0.3195 0.023 Uiso 1 1 calc R
H13B H 0.1768 -0.2089 0.3396 0.023 Uiso 1 1 calc R
C15 C 0.2317(3) 0.1371(10) 0.4939(3) 0.0211(9) Uani 1 1 d .
H15A H 0.2428 0.2129 0.5175 0.025 Uiso 1 1 calc R
H15B H 0.2125 0.0612 0.5080 0.025 Uiso 1 1 calc R
C18 C 0.2711(3) 0.1651(10) 0.2574(3) 0.0211(9) Uani 1 1 d .
H18A H 0.2627 0.2388 0.2325 0.025 Uiso 1 1 calc R
H18B H 0.2905 0.0842 0.2458 0.025 Uiso 1 1 calc R
C17 C 0.3016(3) 0.2464(9) 0.2965(3) 0.0211(9) Uani 1 1 d .
H17A H 0.3214 0.3246 0.2840 0.025 Uiso 1 1 calc R
H17B H 0.2805 0.2984 0.3156 0.025 Uiso 1 1 calc R
C16 C 0.3459(3) -0.1362(10) 0.4096(3) 0.0223(18) Uani 1 1 d .
H16A H 0.3767 -0.1843 0.4213 0.027 Uiso 1 1 calc R
H16B H 0.3231 -0.2169 0.3982 0.027 Uiso 1 1 calc R
C25 C 0.1071(3) -0.0679(9) 0.2373(3) 0.0197(17) Uani 1 1 d .
C20 C 0.2191(3) 0.0461(11) 0.1601(3) 0.0287(19) Uani 1 1 d .
H20 H 0.2445 -0.0172 0.1732 0.034 Uiso 1 1 calc R
C24 C 0.1520(3) 0.2018(11) 0.1676(3) 0.0264(19) Uani 1 1 d .
H24 H 0.1304 0.2459 0.1858 0.032 Uiso 1 1 calc R
C30 C 0.0673(3) -0.0204(11) 0.2575(3) 0.029(2) Uani 1 1 d .
H30 H 0.0706 0.0505 0.2818 0.034 Uiso 1 1 calc R
C19 C 0.1873(3) 0.1040(10) 0.1869(3) 0.0228(18) Uani 1 1 d .
C26 C 0.1019(3) -0.1681(10) 0.2012(3) 0.0222(18) Uani 1 1 d .
H26 H 0.1290 -0.1986 0.1878 0.027 Uiso 1 1 calc R
C21 C 0.2146(4) 0.0790(11) 0.1144(3) 0.030(2) Uani 1 1 d .
H21 H 0.2361 0.0351 0.0961 0.037 Uiso 1 1 calc R
C28 C 0.0180(4) -0.1805(14) 0.2043(3) 0.043(3) Uani 1 1 d .
H28 H -0.0126 -0.2190 0.1930 0.052 Uiso 1 1 calc R
C29 C 0.0225(3) -0.0810(12) 0.2407(3) 0.034(2) Uani 1 1 d .
H29 H -0.0049 -0.0537 0.2544 0.041 Uiso 1 1 calc R
C22 C 0.1791(4) 0.1751(12) 0.0948(3) 0.036(2) Uani 1 1 d .
H22 H 0.1764 0.1986 0.0634 0.043 Uiso 1 1 calc R
C27 C 0.0567(4) -0.2247(11) 0.1843(3) 0.031(2) Uani 1 1 d .
H27 H 0.0530 -0.2928 0.1593 0.037 Uiso 1 1 calc R
C23 C 0.1481(4) 0.2358(11) 0.1210(3) 0.034(2) Uani 1 1 d .
H23 H 0.1236 0.3018 0.1078 0.041 Uiso 1 1 calc R
C38 C 0.0750(4) 0.0582(12) 0.4939(3) 0.032(2) Uani 1 1 d .
H38 H 0.0810 -0.0479 0.4941 0.039 Uiso 1 1 calc R
C36 C 0.0205(3) -0.0362(10) 0.3734(3) 0.0237(18) Uani 1 1 d .
H36 H 0.0180 0.0705 0.3772 0.028 Uiso 1 1 calc R
C42 C 0.0851(4) 0.3040(13) 0.4636(4) 0.037(3) Uani 1 1 d .
H42 H 0.0985 0.3689 0.4431 0.044 Uiso 1 1 calc R
C31 C 0.0644(3) -0.1068(10) 0.3821(2) 0.0185(17) Uani 1 1 d .
C37 C 0.0936(3) 0.1451(11) 0.4633(3) 0.0230(19) Uani 1 1 d .
C32 C 0.0664(4) -0.2654(10) 0.3775(3) 0.022(2) Uani 1 1 d .
H32 H 0.0961 -0.3163 0.3839 0.026 Uiso 1 1 calc R
C34 C -0.0168(4) -0.2798(12) 0.3538(3) 0.033(2) Uani 1 1 d .
H34 H -0.0442 -0.3384 0.3432 0.039 Uiso 1 1 calc R
C33 C 0.0260(3) -0.3473(10) 0.3639(3) 0.0261(19) Uani 1 1 d .
H33 H 0.0282 -0.4545 0.3615 0.031 Uiso 1 1 calc R
C40 C 0.0391(4) 0.2655(10) 0.5248(3) 0.029(2) Uani 1 1 d .
H40 H 0.0200 0.3046 0.5462 0.034 Uiso 1 1 calc R
C35 C -0.0206(3) -0.1233(13) 0.3590(3) 0.031(2) Uani 1 1 d .
H35 H -0.0508 -0.0751 0.3528 0.038 Uiso 1 1 calc R
C41 C 0.0567(4) 0.3642(13) 0.4947(4) 0.040(3) Uani 1 1 d .
H41 H 0.0498 0.4697 0.4951 0.048 Uiso 1 1 calc R
C39 C 0.0483(4) 0.1154(11) 0.5245(3) 0.029(2) Uani 1 1 d .
H39 H 0.0360 0.0500 0.5455 0.035 Uiso 1 1 calc R
C43 C 0.3120(3) 0.0428(12) 0.5627(3) 0.029(2) Uani 1 1 d .
C49 C 0.3885(3) -0.1352(10) 0.5096(3) 0.0232(18) Uani 1 1 d .
C54 C 0.4308(3) -0.1081(11) 0.4924(3) 0.028(2) Uani 1 1 d .
H54 H 0.4323 -0.0307 0.4704 0.034 Uiso 1 1 calc R
C45 C 0.2795(5) 0.0212(12) 0.6341(3) 0.041(3) Uani 1 1 d .
H45 H 0.2564 -0.0197 0.6511 0.049 Uiso 1 1 calc R
C52 C 0.4707(4) -0.3009(12) 0.5397(3) 0.038(3) Uani 1 1 d .
H52 H 0.4987 -0.3580 0.5496 0.046 Uiso 1 1 calc R
C51 C 0.4288(4) -0.3280(12) 0.5590(3) 0.037(2) Uani 1 1 d .
H51 H 0.4287 -0.4008 0.5825 0.044 Uiso 1 1 calc R
C53 C 0.4716(3) -0.1949(12) 0.5074(3) 0.033(2) Uani 1 1 d .
H53 H 0.5001 -0.1784 0.4945 0.039 Uiso 1 1 calc R
C48 C 0.3488(4) 0.1288(13) 0.5847(3) 0.037(2) Uani 1 1 d .
H48 H 0.3728 0.1662 0.5680 0.044 Uiso 1 1 calc R
C44 C 0.2770(4) -0.0067(11) 0.5875(3) 0.030(2) Uani 1 1 d .
H44 H 0.2505 -0.0614 0.5725 0.036 Uiso 1 1 calc R
C46 C 0.3172(4) 0.1118(15) 0.6550(3) 0.053(4) Uani 1 1 d .
H46 H 0.3184 0.1379 0.6862 0.063 Uiso 1 1 calc R
C50 C 0.3884(4) -0.2490(9) 0.5437(3) 0.027(2) Uani 1 1 d .
H50 H 0.3598 -0.2702 0.5559 0.032 Uiso 1 1 calc R
C47 C 0.3518(4) 0.1622(15) 0.6311(4) 0.053(4) Uani 1 1 d .
H47 H 0.3779 0.2196 0.6458 0.064 Uiso 1 1 calc R
C60 C 0.4796(3) -0.0014(9) 0.3799(3) 0.0215(18) Uani 1 1 d .
H60 H 0.4792 0.1064 0.3806 0.026 Uiso 1 1 calc R
C62 C 0.4281(3) 0.0938(11) 0.2580(3) 0.027(2) Uani 1 1 d .
H62 H 0.4230 -0.0128 0.2566 0.033 Uiso 1 1 calc R
C61 C 0.4095(3) 0.1827(10) 0.2902(3) 0.0207(19) Uani 1 1 d .
C57 C 0.4821(4) -0.3136(12) 0.3784(3) 0.036(2) Uani 1 1 d .
H57 H 0.4824 -0.4215 0.3781 0.043 Uiso 1 1 calc R
C55 C 0.4381(3) -0.0837(9) 0.3656(3) 0.0208(18) Uani 1 1 d .
C66 C 0.4166(3) 0.3370(12) 0.2910(3) 0.028(2) Uani 1 1 d .
H66 H 0.4040 0.3971 0.3132 0.034 Uiso 1 1 calc R
C56 C 0.4389(4) -0.2440(12) 0.3638(3) 0.033(3) Uani 1 1 d .
H56 H 0.4112 -0.3011 0.3531 0.039 Uiso 1 1 calc R
C65 C 0.4418(3) 0.4054(12) 0.2599(3) 0.034(2) Uani 1 1 d .
H65 H 0.4460 0.5124 0.2604 0.040 Uiso 1 1 calc R
C64 C 0.4609(3) 0.3205(10) 0.2281(3) 0.0234(14) Uani 1 1 d .
H64 H 0.4781 0.3683 0.2067 0.028 Uiso 1 1 calc R
C58 C 0.5236(4) -0.2439(9) 0.3930(3) 0.0234(14) Uani 1 1 d .
H58 H 0.5520 -0.2994 0.4023 0.028 Uiso 1 1 calc R
C63 C 0.4550(3) 0.1679(10) 0.2275(3) 0.0248(19) Uani 1 1 d .
H63 H 0.4692 0.1091 0.2061 0.030 Uiso 1 1 calc R
C59 C 0.5227(3) -0.0835(11) 0.3936(3) 0.030(2) Uani 1 1 d .
H59 H 0.5512 -0.0293 0.4032 0.036 Uiso 1 1 calc R
C68 C 0.2496(3) 0.6189(9) 0.4928(3) 0.0193(17) Uani 1 1 d .
C67 C 0.2497(3) 0.6564(9) 0.2539(3) 0.0221(18) Uani 1 1 d .
N7 N 0.3524(2) -0.0305(9) 0.3731(2) 0.0236(16) Uani 1 1 d .
N3 N 0.1493(2) -0.0439(9) 0.3746(2) 0.0206(14) Uani 1 1 d .
N2 N 0.1727(2) -0.0166(7) 0.3011(2) 0.0161(14) Uani 1 1 d .
N6 N 0.3273(2) -0.0480(9) 0.4461(2) 0.0232(15) Uani 1 1 d .
N5 N 0.2745(2) 0.0584(8) 0.4811(2) 0.0176(7) Uani 1 1 d .
N4 N 0.1692(2) 0.1172(8) 0.4280(2) 0.0176(7) Uani 1 1 d .
N8 N 0.3325(2) 0.1407(8) 0.3244(2) 0.0176(7) Uani 1 1 d .
N1 N 0.2270(2) 0.0972(8) 0.2689(2) 0.0176(7) Uani 1 1 d .
F4 F 0.2621(3) 0.4698(6) 0.4921(3) 0.058(2) Uani 1 1 d .
F1 F 0.2400(2) 0.5021(5) 0.2531(2) 0.0337(13) Uani 1 1 d .
F5 F 0.2805(3) 0.6826(8) 0.4645(2) 0.0566(18) Uani 1 1 d .
F2 F 0.2401(3) 0.7084(8) 0.2130(2) 0.0552(18) Uani 1 1 d .
F3 F 0.2219(2) 0.7172(7) 0.2796(3) 0.0530(18) Uani 1 1 d .
F6 F 0.2626(3) 0.6742(10) 0.5319(3) 0.079(3) Uani 1 1 d .
O5 O 0.1834(4) 0.8171(13) 0.4762(4) 0.085(3) Uani 1 1 d .
O1 O 0.3372(3) 0.5828(8) 0.2503(2) 0.0402(18) Uani 1 1 d .
O6 O 0.1646(3) 0.5533(10) 0.4971(3) 0.058(2) Uani 1 1 d .
O4 O 0.1858(3) 0.6083(11) 0.4229(3) 0.064(3) Uani 1 1 d .
O2 O 0.3158(3) 0.6353(10) 0.3233(2) 0.051(2) Uani 1 1 d .
O3 O 0.3196(3) 0.8343(7) 0.2696(2) 0.0355(16) Uani 1 1 d .

loop_
_atom_site_aniso_label
_atom_site_aniso_U_11
_atom_site_aniso_U_22
_atom_site_aniso_U_33
_atom_site_aniso_U_23
_atom_site_aniso_U_13
_atom_site_aniso_U_12
Pt1 0.01854(16) 0.02319(16) 0.00951(14) 0.00109(14) 0.00110(10) 0.00069(15)
S2 0.0545(18) 0.0306(14) 0.0440(15) 0.0008(12) 0.0136(13) 0.0032(13)
S1 0.0434(15) 0.0198(12) 0.0306(12) 0.0027(9) 0.0051(11) -0.0023(10)
C1 0.026(4) 0.026(4) 0.016(4) 0.002(4) 0.004(3) 0.017(4)
C4 0.025(4) 0.023(4) 0.014(4) -0.003(3) 0.002(3) -0.001(4)
C3 0.012(4) 0.025(4) 0.013(4) 0.000(3) -0.002(3) -0.001(3)
C2 0.024(4) 0.022(4) 0.011(3) 0.009(3) 0.003(3) 0.010(4)
C7 0.025(4) 0.015(4) 0.015(4) 0.010(3) 0.004(3) 0.003(3)
C5 0.026(4) 0.017(4) 0.018(4) 0.006(3) -0.002(3) 0.004(3)
C12 0.018(4) 0.032(5) 0.012(4) 0.009(3) 0.001(3) 0.001(4)
C8 0.018(4) 0.029(5) 0.018(4) 0.001(3) 0.000(3) 0.004(3)
C11 0.016(4) 0.012(4) 0.015(4) 0.004(3) 0.003(3) 0.002(3)
C9 0.027(5) 0.023(4) 0.008(4) 0.001(3) 0.004(3) -0.002(3)
C10 0.030(5) 0.013(4) 0.015(4) 0.001(3) -0.001(3) -0.005(4)
C6 0.024(4) 0.006(3) 0.014(4) 0.000(3) 0.002(3) 0.006(3)
C14 0.022(2) 0.028(2) 0.0138(18) -0.0057(18) 0.0021(15) 0.0091(19)
C13 0.020(4) 0.024(4) 0.012(4) 0.001(3) 0.002(3) 0.003(3)
C15 0.022(2) 0.028(2) 0.0138(18) -0.0057(18) 0.0021(15) 0.0091(19)
C18 0.022(2) 0.028(2) 0.0138(18) -0.0057(18) 0.0021(15) 0.0091(19)
C17 0.022(2) 0.028(2) 0.0138(18) -0.0057(18) 0.0021(15) 0.0091(19)
C16 0.028(5) 0.027(5) 0.011(4) -0.002(3) -0.001(3) 0.011(4)
C25 0.028(4) 0.016(4) 0.015(4) 0.013(3) 0.000(3) -0.002(3)
C20 0.035(5) 0.029(5) 0.022(4) -0.004(4) 0.005(4) -0.007(4)
C24 0.030(5) 0.028(5) 0.019(4) 0.004(4) -0.004(4) 0.001(4)
C30 0.030(5) 0.029(5) 0.026(5) 0.007(4) 0.001(4) -0.002(4)
C19 0.025(5) 0.028(5) 0.013(4) 0.007(3) -0.003(3) -0.004(4)
C26 0.026(5) 0.021(4) 0.018(4) 0.000(3) -0.001(3) -0.007(4)
C21 0.039(6) 0.029(5) 0.025(5) -0.001(4) 0.010(4) -0.008(4)
C28 0.023(5) 0.078(9) 0.026(5) 0.022(5) -0.007(4) -0.021(5)
C29 0.022(5) 0.043(6) 0.037(5) 0.003(4) 0.006(4) -0.003(4)
C22 0.052(7) 0.039(6) 0.015(4) 0.010(4) 0.001(4) -0.009(5)
C27 0.035(6) 0.031(5) 0.024(5) 0.006(4) -0.005(4) -0.012(4)
C23 0.038(6) 0.036(6) 0.024(5) 0.020(4) -0.006(4) -0.004(4)
C38 0.039(6) 0.033(5) 0.026(5) -0.007(4) 0.011(4) 0.005(5)
C36 0.029(5) 0.021(4) 0.022(4) -0.001(4) 0.008(3) -0.001(4)
C42 0.027(5) 0.046(7) 0.036(6) -0.012(5) 0.004(4) 0.016(5)
C31 0.026(5) 0.023(4) 0.007(3) -0.002(3) 0.008(3) -0.004(3)
C37 0.010(4) 0.037(5) 0.021(4) -0.003(4) -0.002(3) 0.004(4)
C32 0.028(5) 0.025(5) 0.013(4) 0.001(3) 0.006(4) -0.001(4)
C34 0.022(5) 0.044(6) 0.032(5) -0.017(5) 0.002(4) 0.002(4)
C33 0.036(5) 0.014(4) 0.029(5) -0.005(4) 0.006(4) -0.006(4)
C40 0.039(6) 0.021(5) 0.024(5) -0.008(4) -0.001(4) 0.011(4)
C35 0.016(4) 0.056(7) 0.021(4) 0.004(4) 0.001(3) 0.001(4)
C41 0.041(6) 0.035(6) 0.042(6) -0.013(5) -0.002(5) 0.007(5)
C39 0.041(6) 0.020(5) 0.029(5) -0.003(4) 0.013(4) 0.003(4)
C43 0.031(5) 0.043(6) 0.014(4) -0.005(4) 0.001(3) 0.013(5)
C49 0.026(5) 0.029(5) 0.013(4) 0.001(3) -0.002(3) 0.010(4)
C54 0.037(5) 0.033(5) 0.013(4) 0.001(4) 0.002(4) 0.007(4)
C45 0.072(8) 0.033(6) 0.017(4) 0.005(4) 0.008(5) 0.016(5)
C52 0.049(7) 0.032(6) 0.032(5) -0.008(5) -0.008(5) 0.005(5)
C51 0.040(6) 0.039(6) 0.030(5) 0.013(5) 0.002(4) 0.005(5)
C53 0.021(5) 0.052(7) 0.024(5) -0.008(5) 0.003(4) 0.010(4)
C48 0.029(5) 0.053(7) 0.026(5) -0.012(5) -0.005(4) 0.003(5)
C44 0.040(6) 0.030(5) 0.020(4) 0.001(4) 0.006(4) 0.005(4)
C46 0.062(8) 0.082(9) 0.013(4) -0.007(5) 0.004(5) 0.041(7)
C50 0.039(6) 0.016(5) 0.024(5) 0.005(3) 0.004(4) 0.006(4)
C47 0.041(6) 0.074(9) 0.038(6) -0.043(6) -0.012(5) 0.017(6)
C60 0.029(5) 0.013(4) 0.021(4) 0.001(3) -0.002(4) 0.000(3)
C62 0.026(5) 0.034(5) 0.023(4) 0.005(4) 0.007(4) -0.002(4)
C61 0.018(4) 0.031(5) 0.012(4) 0.014(3) -0.001(3) -0.009(4)
C57 0.035(6) 0.040(6) 0.033(5) -0.001(4) 0.008(4) 0.016(5)
C55 0.021(4) 0.020(4) 0.020(4) 0.006(3) -0.001(3) 0.006(3)
C66 0.018(5) 0.046(6) 0.020(4) 0.002(4) 0.003(4) -0.002(4)
C56 0.032(6) 0.049(7) 0.015(5) 0.002(4) -0.006(4) 0.004(4)
C65 0.023(5) 0.045(6) 0.032(5) 0.006(4) 0.000(4) -0.012(4)
C64 0.027(4) 0.018(3) 0.025(3) 0.012(2) 0.003(3) 0.004(2)
C58 0.027(4) 0.018(3) 0.025(3) 0.012(2) 0.003(3) 0.004(2)
C63 0.033(5) 0.020(4) 0.022(4) 0.014(4) 0.006(4) -0.003(4)
C59 0.029(5) 0.035(6) 0.026(5) 0.004(4) 0.003(4) -0.001(4)
C68 0.028(5) 0.018(4) 0.009(4) 0.000(3) -0.008(3) -0.009(3)
C67 0.035(5) 0.012(4) 0.021(4) -0.002(3) 0.008(4) -0.003(4)
N7 0.019(4) 0.037(4) 0.015(3) 0.009(3) 0.002(3) -0.005(3)
N3 0.021(4) 0.031(4) 0.009(3) 0.002(3) 0.001(3) -0.008(3)
N2 0.020(4) 0.011(3) 0.018(3) 0.002(2) 0.002(3) 0.000(3)
N6 0.022(4) 0.035(4) 0.012(3) 0.005(3) 0.002(3) 0.004(3)
N5 0.0190(16) 0.0178(17) 0.0159(15) -0.0024(14) 0.0016(12) 0.0004(14)
N4 0.0190(16) 0.0178(17) 0.0159(15) -0.0024(14) 0.0016(12) 0.0004(14)
N8 0.0190(16) 0.0178(17) 0.0159(15) -0.0024(14) 0.0016(12) 0.0004(14)
N1 0.0190(16) 0.0178(17) 0.0159(15) -0.0024(14) 0.0016(12) 0.0004(14)
F4 0.066(4) 0.011(3) 0.087(5) 0.000(3) -0.027(4) -0.001(3)
F1 0.038(3) 0.005(2) 0.055(4) 0.002(2) -0.006(3) -0.004(2)
F5 0.064(5) 0.049(4) 0.061(4) 0.006(3) 0.023(4) -0.003(4)
F2 0.056(4) 0.063(4) 0.042(4) 0.001(3) -0.011(3) 0.011(4)
F3 0.048(4) 0.033(3) 0.083(5) -0.014(3) 0.024(4) 0.004(3)
F6 0.099(7) 0.075(6) 0.059(5) -0.010(4) -0.004(4) -0.036(5)
O5 0.066(7) 0.093(8) 0.099(8) -0.020(7) 0.026(6) 0.029(6)
O1 0.042(4) 0.039(4) 0.042(4) 0.007(3) 0.015(3) 0.001(3)
O6 0.064(6) 0.045(5) 0.071(6) 0.000(4) 0.029(5) -0.019(4)
O4 0.073(6) 0.072(6) 0.042(5) -0.003(4) -0.003(4) 0.020(5)
O2 0.057(5) 0.068(6) 0.025(4) 0.001(4) -0.002(3) -0.014(4)
O3 0.046(4) 0.025(4) 0.036(4) -0.018(3) 0.008(3) -0.004(3)

loop_
_atom_type_symbol
_atom_type_description
_atom_type_scat_dispersion_real
_atom_type_scat_dispersion_imag
_atom_type_scat_source
C C 0.0033 0.0016 'International Tables Vol C Tables 4.2.6.8 and 6.1.1.4'
H H 0.0000 0.0000 'International Tables Vol C Tables 4.2.6.8 and 6.1.1.4'
N N 0.0061 0.0033 'International Tables Vol C Tables 4.2.6.8 and 6.1.1.4'
O O 0.0106 0.0060 'International Tables Vol C Tables 4.2.6.8 and 6.1.1.4'
F F 0.0171 0.0103 'International Tables Vol C Tables 4.2.6.8 and 6.1.1.4'
S S 0.1246 0.1234 'International Tables Vol C Tables 4.2.6.8 and 6.1.1.4'
Pt Pt -1.7033 8.3905 'International Tables Vol C Tables 4.2.6.8 and 6.1.1.4'

loop_
_geom_angle_atom_site_label_1
_geom_angle_atom_site_label_2
_geom_angle_atom_site_label_3
_geom_angle
C2 Pt1 C4 179.6(4)
C2 Pt1 C1 87.5(3)
C4 Pt1 C1 92.7(3)
C2 Pt1 C3 93.0(3)
C4 Pt1 C3 86.8(3)
C1 Pt1 C3 173.7(3)
O4 S2 O6 116.2(6)
O4 S2 O5 112.9(6)
O6 S2 O5 115.4(6)
O4 S2 C68 106.5(5)
O6 S2 C68 101.5(5)
O5 S2 C68 101.9(5)
O3 S1 O1 116.1(4)
O3 S1 O2 115.9(5)
O1 S1 O2 112.7(5)
O3 S1 C67 102.1(4)
O1 S1 C67 103.7(4)
O2 S1 C67 104.0(4)
N2 C1 N1 104.4(7)
N2 C1 Pt1 119.6(6)
N1 C1 Pt1 135.8(7)
N7 C4 N8 105.0(7)
N7 C4 Pt1 124.8(6)
N8 C4 Pt1 130.0(6)
N6 C3 N5 104.9(6)
N6 C3 Pt1 119.5(6)
N5 C3 Pt1 135.5(6)
N4 C2 N3 105.8(7)
N4 C2 Pt1 129.9(6)
N3 C2 Pt1 124.2(6)
C8 C7 N3 106.8(7)
C8 C7 C31 133.2(8)
N3 C7 C31 119.9(7)
C6 C5 N1 108.2(7)
C6 C5 C19 128.8(8)
N1 C5 C19 122.9(7)
C11 C12 N8 106.3(7)
C11 C12 C61 129.5(8)
N8 C12 C61 124.1(7)
C7 C8 N4 106.6(7)
C7 C8 C37 130.8(8)
N4 C8 C37 122.6(7)
C12 C11 N7 105.5(7)
C12 C11 C55 131.6(8)
N7 C11 C55 122.9(7)
C10 C9 N5 108.0(7)
C10 C9 C43 129.0(8)
N5 C9 C43 122.6(7)
C9 C10 N6 105.4(7)
C9 C10 C49 131.5(7)
N6 C10 C49 123.0(7)
C5 C6 N2 106.2(7)
C5 C6 C25 131.1(7)
N2 C6 C25 122.7(7)
N4 C14 C15 114.7(7)
N4 C14 H14A 108.6
C15 C14 H14A 108.6
N4 C14 H14B 108.6
C15 C14 H14B 108.6
H14A C14 H14B 107.6
N3 C13 N2 109.3(7)
N3 C13 H13A 109.8
N2 C13 H13A 109.8
N3 C13 H13B 109.8
N2 C13 H13B 109.8
H13A C13 H13B 108.3
N5 C15 C14 117.9(7)
N5 C15 H15A 107.8
C14 C15 H15A 107.8
N5 C15 H15B 107.8
C14 C15 H15B 107.8
H15A C15 H15B 107.2
N1 C18 C17 115.1(7)
N1 C18 H18A 108.5
C17 C18 H18A 108.5
N1 C18 H18B 108.5
C17 C18 H18B 108.5
H18A C18 H18B 107.5
N8 C17 C18 111.7(7)
N8 C17 H17A 109.3
C18 C17 H17A 109.3
N8 C17 H17B 109.3
C18 C17 H17B 109.3
H17A C17 H17B 108.0
N7 C16 N6 107.5(7)
N7 C16 H16A 110.2
N6 C16 H16A 110.2
N7 C16 H16B 110.2
N6 C16 H16B 110.2
H16A C16 H16B 108.5
C26 C25 C30 120.8(8)
C26 C25 C6 121.4(8)
C30 C25 C6 117.8(7)
C19 C20 C21 120.7(9)
C19 C20 H20 119.7
C21 C20 H20 119.7
C19 C24 C23 119.8(9)
C19 C24 H24 120.1
C23 C24 H24 120.1
C29 C30 C25 118.1(9)
C29 C30 H30 121.0
C25 C30 H30 121.0
C20 C19 C24 118.8(8)
C20 C19 C5 122.5(8)
C24 C19 C5 118.6(8)
C25 C26 C27 120.2(9)
C25 C26 H26 119.9
C27 C26 H26 119.9
C20 C21 C22 120.7(9)
C20 C21 H21 119.6
C22 C21 H21 119.6
C27 C28 C29 121.7(9)
C27 C28 H28 119.2
C29 C28 H28 119.2
C28 C29 C30 120.1(9)
C28 C29 H29 120.0
C30 C29 H29 120.0
C23 C22 C21 119.2(8)
C23 C22 H22 120.4
C21 C22 H22 120.4
C28 C27 C26 119.1(9)
C28 C27 H27 120.4
C26 C27 H27 120.4
C22 C23 C24 120.7(9)
C22 C23 H23 119.7
C24 C23 H23 119.7
C37 C38 C39 123.0(10)
C37 C38 H38 118.5
C39 C38 H38 118.5
C31 C36 C35 119.7(9)
C31 C36 H36 120.1
C35 C36 H36 120.1
C41 C42 C37 119.2(10)
C41 C42 H42 120.4
C37 C42 H42 120.4
C36 C31 C32 118.3(8)
C36 C31 C7 121.3(8)
C32 C31 C7 120.4(8)
C38 C37 C42 118.2(9)
C38 C37 C8 122.5(9)
C42 C37 C8 119.3(8)
C33 C32 C31 120.8(9)
C33 C32 H32 119.6
C31 C32 H32 119.6
C33 C34 C35 119.4(9)
C33 C34 H34 120.3
C35 C34 H34 120.3
C34 C33 C32 121.7(9)
C34 C33 H33 119.2
C32 C33 H33 119.2
C39 C40 C41 121.6(9)
C39 C40 H40 119.2
C41 C40 H40 119.2
C34 C35 C36 120.0(9)
C34 C35 H35 120.0
C36 C35 H35 120.0
C40 C41 C42 118.3(10)
C40 C41 H41 120.9
C42 C41 H41 120.9
C40 C39 C38 119.7(10)
C40 C39 H39 120.1
C38 C39 H39 120.1
C44 C43 C48 118.0(8)
C44 C43 C9 122.4(9)
C48 C43 C9 119.6(9)
C54 C49 C50 117.8(8)
C54 C49 C10 122.2(8)
C50 C49 C10 119.9(8)
C49 C54 C53 120.1(9)
C49 C54 H54 119.9
C53 C54 H54 119.9
C44 C45 C46 118.3(10)
C44 C45 H45 120.9
C46 C45 H45 120.9
C53 C52 C51 120.5(10)
C53 C52 H52 119.7
C51 C52 H52 119.7
C50 C51 C52 119.5(9)
C50 C51 H51 120.2
C52 C51 H51 120.2
C52 C53 C54 120.8(10)
C52 C53 H53 119.6
C54 C53 H53 119.6
C43 C48 C47 121.6(10)
C43 C48 H48 119.2
C47 C48 H48 119.2
C43 C44 C45 121.9(10)
C43 C44 H44 119.1
C45 C44 H44 119.1
C47 C46 C45 120.6(9)
C47 C46 H46 119.7
C45 C46 H46 119.7
C51 C50 C49 121.1(9)
C51 C50 H50 119.5
C49 C50 H50 119.5
C46 C47 C48 119.5(11)
C46 C47 H47 120.2
C48 C47 H47 120.2
C55 C60 C59 118.3(8)
C55 C60 H60 120.8
C59 C60 H60 120.8
C61 C62 C63 117.7(9)
C61 C62 H62 121.1
C63 C62 H62 121.1
C66 C61 C62 120.0(7)
C66 C61 C12 121.1(8)
C62 C61 C12 118.9(8)
C58 C57 C56 126.5(10)
C58 C57 H57 116.7
C56 C57 H57 116.7
C60 C55 C56 120.8(8)
C60 C55 C11 119.7(7)
C56 C55 C11 119.6(8)
C61 C66 C65 120.5(9)
C61 C66 H66 119.8
C65 C66 H66 119.8
C57 C56 C55 116.7(10)
C57 C56 H56 121.6
C55 C56 H56 121.6
C64 C65 C66 120.7(10)
C64 C65 H65 119.7
C66 C65 H65 119.7
C63 C64 C65 119.5(8)
C63 C64 H64 120.3
C65 C64 H64 120.3
C57 C58 C59 116.3(9)
C57 C58 H58 121.8
C59 C58 H58 121.8
C64 C63 C62 121.5(9)
C64 C63 H63 119.2
C62 C63 H63 119.2
C58 C59 C60 121.3(9)
C58 C59 H59 119.4
C60 C59 H59 119.4
F6 C68 F4 109.8(8)
F6 C68 F5 105.5(7)
F4 C68 F5 101.1(7)
F6 C68 S2 116.9(8)
F4 C68 S2 112.1(6)
F5 C68 S2 110.2(6)
F3 C67 F2 110.0(8)
F3 C67 F1 106.4(7)
F2 C67 F1 108.4(7)
F3 C67 S1 111.9(6)
F2 C67 S1 111.9(6)
F1 C67 S1 108.0(6)
C4 N7 C11 112.3(7)
C4 N7 C16 118.8(7)
C11 N7 C16 128.9(7)
C2 N3 C7 110.0(7)
C2 N3 C13 119.0(7)
C7 N3 C13 130.3(7)
C1 N2 C6 112.3(7)
C1 N2 C13 120.9(7)
C6 N2 C13 123.8(7)
C3 N6 C10 111.5(7)
C3 N6 C16 121.7(7)
C10 N6 C16 125.1(7)
C3 N5 C9 110.2(6)
C3 N5 C15 128.5(7)
C9 N5 C15 121.3(6)
C2 N4 C8 110.8(7)
C2 N4 C14 120.6(7)
C8 N4 C14 128.5(7)
C4 N8 C12 110.7(7)
C4 N8 C17 121.0(7)
C12 N8 C17 128.1(7)
C1 N1 C5 108.8(7)
C1 N1 C18 128.8(7)
C5 N1 C18 122.0(6)

loop_
_geom_bond_atom_site_label_1
_geom_bond_atom_site_label_2
_geom_bond_distance
Pt1 C2 1.995(8)
Pt1 C4 1.996(8)
Pt1 C1 2.025(8)
Pt1 C3 2.035(7)
S2 O4 1.413(9)
S2 O6 1.428(8)
S2 O5 1.508(11)
S2 C68 1.779(9)
S1 O3 1.369(7)
S1 O1 1.410(7)
S1 O2 1.443(7)
S1 C67 1.845(9)
C1 N2 1.361(11)
C1 N1 1.373(10)
C4 N7 1.327(11)
C4 N8 1.339(10)
C3 N6 1.351(10)
C3 N5 1.357(10)
C2 N4 1.338(10)
C2 N3 1.357(11)
C7 C8 1.339(12)
C7 N3 1.415(10)
C7 C31 1.477(12)
C5 C6 1.338(12)
C5 N1 1.408(10)
C5 C19 1.493(11)
C12 C11 1.350(11)
C12 N8 1.400(10)
C12 C61 1.486(11)
C8 N4 1.413(11)
C8 C37 1.457(12)
C11 N7 1.388(10)
C11 C55 1.468(11)
C9 C10 1.344(12)
C9 N5 1.391(10)
C9 C43 1.481(11)
C10 N6 1.401(10)
C10 C49 1.453(12)
C6 N2 1.371(10)
C6 C25 1.491(12)
C14 N4 1.437(11)
C14 C15 1.490(11)
C14 H14A 0.9900
C14 H14B 0.9900
C13 N3 1.440(10)
C13 N2 1.478(10)
C13 H13A 0.9900
C13 H13B 0.9900
C15 N5 1.486(10)
C15 H15A 0.9900
C15 H15B 0.9900
C18 N1 1.465(11)
C18 C17 1.531(11)
C18 H18A 0.9900
C18 H18B 0.9900
C17 N8 1.460(10)
C17 H17A 0.9900
C17 H17B 0.9900
C16 N7 1.458(10)
C16 N6 1.488(10)
C16 H16A 0.9900
C16 H16B 0.9900
C25 C26 1.384(12)
C25 C30 1.409(13)
C20 C19 1.378(13)
C20 C21 1.380(12)
C20 H20 0.9500
C24 C19 1.384(12)
C24 C23 1.407(12)
C24 H24 0.9500
C30 C29 1.405(13)
C30 H30 0.9500
C26 C27 1.401(12)
C26 H26 0.9500
C21 C22 1.381(14)
C21 H21 0.9500
C28 C27 1.370(15)
C28 C29 1.386(15)
C28 H28 0.9500
C29 H29 0.9500
C22 C23 1.358(15)
C22 H22 0.9500
C27 H27 0.9500
C23 H23 0.9500
C38 C37 1.349(13)
C38 C39 1.354(12)
C38 H38 0.9500
C36 C31 1.383(12)
C36 C35 1.411(13)
C36 H36 0.9500
C42 C41 1.407(14)
C42 C37 1.420(14)
C42 H42 0.9500
C31 C32 1.406(12)
C32 C33 1.366(13)
C32 H32 0.9500
C34 C33 1.348(13)
C34 C35 1.393(14)
C34 H34 0.9500
C33 H33 0.9500
C40 C39 1.348(12)
C40 C41 1.387(15)
C40 H40 0.9500
C35 H35 0.9500
C41 H41 0.9500
C39 H39 0.9500
C43 C44 1.381(13)
C43 C48 1.382(14)
C49 C54 1.387(13)
C49 C50 1.425(12)
C54 C53 1.406(13)
C54 H54 0.9500
C45 C44 1.400(12)
C45 C46 1.410(18)
C45 H45 0.9500
C52 C53 1.343(15)
C52 C51 1.405(15)
C52 H52 0.9500
C51 C50 1.364(13)
C51 H51 0.9500
C53 H53 0.9500
C48 C47 1.404(13)
C48 H48 0.9500
C44 H44 0.9500
C46 C47 1.360(18)
C46 H46 0.9500
C50 H50 0.9500
C47 H47 0.9500
C60 C55 1.399(12)
C60 C59 1.428(13)
C60 H60 0.9500
C62 C61 1.393(13)
C62 C63 1.420(12)
C62 H62 0.9500
C61 C66 1.374(14)
C57 C58 1.346(14)
C57 C56 1.384(14)
C57 H57 0.9500
C55 C56 1.413(13)
C66 C65 1.381(13)
C66 H66 0.9500
C56 H56 0.9500
C65 C64 1.371(13)
C65 H65 0.9500
C64 C63 1.354(13)
C64 H64 0.9500
C58 C59 1.413(12)
C58 H58 0.9500
C63 H63 0.9500
C59 H59 0.9500
C68 F6 1.270(10)
C68 F4 1.361(10)
C68 F5 1.408(10)
C67 F3 1.285(10)
C67 F2 1.295(10)
C67 F1 1.386(9)

loop_
_geom_torsion_atom_site_label_1
_geom_torsion_atom_site_label_2
_geom_torsion_atom_site_label_3
_geom_torsion_atom_site_label_4
_geom_torsion
C2 Pt1 C1 N2 -24.4(7)
C4 Pt1 C1 N2 155.3(7)
C3 Pt1 C1 N2 70(3)
C2 Pt1 C1 N1 150.5(9)
C4 Pt1 C1 N1 -29.8(9)
C3 Pt1 C1 N1 -115(3)
C2 Pt1 C4 N7 -15(61)
C1 Pt1 C4 N7 -137.2(8)
C3 Pt1 C4 N7 36.5(8)
C2 Pt1 C4 N8 172(100)
C1 Pt1 C4 N8 49.8(8)
C3 Pt1 C4 N8 -136.5(8)
C2 Pt1 C3 N6 149.0(7)
C4 Pt1 C3 N6 -30.7(7)
C1 Pt1 C3 N6 55(3)
C2 Pt1 C3 N5 -26.4(9)
C4 Pt1 C3 N5 153.9(9)
C1 Pt1 C3 N5 -121(3)
C4 Pt1 C2 N4 101(60)
C1 Pt1 C2 N4 -137.7(8)
C3 Pt1 C2 N4 48.6(8)
C4 Pt1 C2 N3 -82(60)
C1 Pt1 C2 N3 39.3(7)
C3 Pt1 C2 N3 -134.4(7)
N3 C7 C8 N4 -0.1(9)
C31 C7 C8 N4 175.3(8)
N3 C7 C8 C37 -178.2(9)
C31 C7 C8 C37 -2.8(16)
N8 C12 C11 N7 -1.6(9)
C61 C12 C11 N7 -179.3(9)
N8 C12 C11 C55 179.6(8)
C61 C12 C11 C55 1.9(16)
N5 C9 C10 N6 -0.4(9)
C43 C9 C10 N6 -173.8(9)
N5 C9 C10 C49 -176.8(9)
C43 C9 C10 C49 9.8(16)
N1 C5 C6 N2 -1.8(9)
C19 C5 C6 N2 -178.8(8)
N1 C5 C6 C25 -179.3(8)
C19 C5 C6 C25 3.6(15)
N4 C14 C15 N5 76.3(10)
N1 C18 C17 N8 84.2(9)
C5 C6 C25 C26 51.3(12)
N2 C6 C25 C26 -125.8(8)
C5 C6 C25 C30 -128.4(9)
N2 C6 C25 C30 54.4(10)
C26 C25 C30 C29 1.7(12)
C6 C25 C30 C29 -178.5(8)
C21 C20 C19 C24 -3.1(14)
C21 C20 C19 C5 175.1(8)
C23 C24 C19 C20 2.4(14)
C23 C24 C19 C5 -175.9(8)
C6 C5 C19 C20 -119.3(10)
N1 C5 C19 C20 64.1(12)
C6 C5 C19 C24 58.9(13)
N1 C5 C19 C24 -117.7(9)
C30 C25 C26 C27 -0.4(12)
C6 C25 C26 C27 179.9(8)
C19 C20 C21 C22 2.4(14)
C27 C28 C29 C30 1.2(16)
C25 C30 C29 C28 -2.1(14)
C20 C21 C22 C23 -0.9(15)
C29 C28 C27 C26 0.2(15)
C25 C26 C27 C28 -0.6(13)
C21 C22 C23 C24 0.1(15)
C19 C24 C23 C22 -0.9(15)
C35 C36 C31 C32 -1.9(12)
C35 C36 C31 C7 178.5(7)
C8 C7 C31 C36 53.1(13)
N3 C7 C31 C36 -131.9(8)
C8 C7 C31 C32 -126.4(10)
N3 C7 C31 C32 48.5(10)
C39 C38 C37 C42 1.0(14)
C39 C38 C37 C8 -177.6(9)
C41 C42 C37 C38 -2.0(14)
C41 C42 C37 C8 176.7(9)
C7 C8 C37 C38 60.6(13)
N4 C8 C37 C38 -117.1(10)
C7 C8 C37 C42 -117.9(11)
N4 C8 C37 C42 64.3(11)
C36 C31 C32 C33 1.3(12)
C7 C31 C32 C33 -179.2(8)
C35 C34 C33 C32 -2.6(15)
C31 C32 C33 C34 1.0(14)
C33 C34 C35 C36 1.9(14)
C31 C36 C35 C34 0.4(13)
C39 C40 C41 C42 -0.5(16)
C37 C42 C41 C40 1.8(15)
C41 C40 C39 C38 -0.5(16)
C37 C38 C39 C40 0.3(16)
C10 C9 C43 C44 -125.2(10)
N5 C9 C43 C44 62.3(13)
C10 C9 C43 C48 55.4(14)
N5 C9 C43 C48 -117.1(10)
C9 C10 C49 C54 -134.8(10)
N6 C10 C49 C54 49.3(13)
C9 C10 C49 C50 48.7(14)
N6 C10 C49 C50 -127.1(9)
C50 C49 C54 C53 2.1(13)
C10 C49 C54 C53 -174.5(8)
C53 C52 C51 C50 2.0(16)
C51 C52 C53 C54 0.5(15)
C49 C54 C53 C52 -2.5(14)
C44 C43 C48 C47 1.7(16)
C9 C43 C48 C47 -178.9(10)
C48 C43 C44 C45 -3.3(15)
C9 C43 C44 C45 177.3(9)
C46 C45 C44 C43 4.5(15)
C44 C45 C46 C47 -4.2(16)
C52 C51 C50 C49 -2.4(15)
C54 C49 C50 C51 0.4(14)
C10 C49 C50 C51 177.0(9)
C45 C46 C47 C48 2.7(18)
C43 C48 C47 C46 -1.4(18)
C63 C62 C61 C66 1.3(12)
C63 C62 C61 C12 179.1(8)
C11 C12 C61 C66 -122.4(10)
N8 C12 C61 C66 60.3(11)
C11 C12 C61 C62 59.8(13)
N8 C12 C61 C62 -117.5(10)
C59 C60 C55 C56 -1.2(13)
C59 C60 C55 C11 178.0(8)
C12 C11 C55 C60 55.5(13)
N7 C11 C55 C60 -123.1(9)
C12 C11 C55 C56 -125.3(11)
N7 C11 C55 C56 56.0(12)
C62 C61 C66 C65 0.5(13)
C12 C61 C66 C65 -177.3(8)
C58 C57 C56 C55 -1.9(16)
C60 C55 C56 C57 2.2(14)
C11 C55 C56 C57 -176.9(8)
C61 C66 C65 C64 -1.1(14)
C66 C65 C64 C63 -0.2(14)
C56 C57 C58 C59 0.4(16)
C65 C64 C63 C62 2.1(13)
C61 C62 C63 C64 -2.7(13)
C57 C58 C59 C60 0.8(14)
C55 C60 C59 C58 -0.4(13)
O4 S2 C68 F6 167.4(8)
O6 S2 C68 F6 -70.5(8)
O5 S2 C68 F6 48.9(9)
O4 S2 C68 F4 -64.6(8)
O6 S2 C68 F4 57.5(8)
O5 S2 C68 F4 176.9(7)
O4 S2 C68 F5 47.1(8)
O6 S2 C68 F5 169.2(6)
O5 S2 C68 F5 -71.4(7)
O3 S1 C67 F3 -71.4(7)
O1 S1 C67 F3 167.6(6)
O2 S1 C67 F3 49.5(8)
O3 S1 C67 F2 52.6(7)
O1 S1 C67 F2 -68.4(7)
O2 S1 C67 F2 173.5(7)
O3 S1 C67 F1 171.8(5)
O1 S1 C67 F1 50.8(6)
O2 S1 C67 F1 -67.3(7)
N8 C4 N7 C11 -4.7(9)
Pt1 C4 N7 C11 -179.2(6)
N8 C4 N7 C16 177.1(7)
Pt1 C4 N7 C16 2.6(11)
C12 C11 N7 C4 4.1(10)
C55 C11 N7 C4 -177.0(8)
C12 C11 N7 C16 -178.0(8)
C55 C11 N7 C16 1.0(13)
N6 C16 N7 C4 -56.5(10)
N6 C16 N7 C11 125.6(9)
N4 C2 N3 C7 -0.6(9)
Pt1 C2 N3 C7 -178.2(5)
N4 C2 N3 C13 171.0(7)
Pt1 C2 N3 C13 -6.6(10)
C8 C7 N3 C2 0.5(9)
C31 C7 N3 C2 -175.7(7)
C8 C7 N3 C13 -169.9(8)
C31 C7 N3 C13 13.9(12)
N2 C13 N3 C2 -49.6(10)
N2 C13 N3 C7 120.1(9)
N1 C1 N2 C6 1.8(9)
Pt1 C1 N2 C6 178.1(5)
N1 C1 N2 C13 163.0(7)
Pt1 C1 N2 C13 -20.7(10)
C5 C6 N2 C1 0.0(9)
C25 C6 N2 C1 177.8(7)
C5 C6 N2 C13 -160.6(7)
C25 C6 N2 C13 17.2(11)
N3 C13 N2 C1 66.2(9)
N3 C13 N2 C6 -134.7(7)
N5 C3 N6 C10 -0.8(10)
Pt1 C3 N6 C10 -177.5(6)
N5 C3 N6 C16 165.4(7)
Pt1 C3 N6 C16 -11.2(11)
C9 C10 N6 C3 0.8(10)
C49 C10 N6 C3 177.6(8)
C9 C10 N6 C16 -164.9(8)
C49 C10 N6 C16 11.9(13)
N7 C16 N6 C3 62.2(10)
N7 C16 N6 C10 -133.5(8)
N6 C3 N5 C9 0.5(9)
Pt1 C3 N5 C9 176.4(7)
N6 C3 N5 C15 -179.4(8)
Pt1 C3 N5 C15 -3.6(14)
C10 C9 N5 C3 0.0(10)
C43 C9 N5 C3 173.8(8)
C10 C9 N5 C15 179.9(7)
C43 C9 N5 C15 -6.2(12)
C14 C15 N5 C3 -12.9(13)
C14 C15 N5 C9 167.1(8)
N3 C2 N4 C8 0.5(9)
Pt1 C2 N4 C8 177.9(6)
N3 C2 N4 C14 178.5(7)
Pt1 C2 N4 C14 -4.1(11)
C7 C8 N4 C2 -0.2(9)
C37 C8 N4 C2 178.0(8)
C7 C8 N4 C14 -178.0(8)
C37 C8 N4 C14 0.2(13)
C15 C14 N4 C2 -78.5(10)
C15 C14 N4 C8 99.1(9)
N7 C4 N8 C12 3.6(9)
Pt1 C4 N8 C12 177.6(6)
N7 C4 N8 C17 179.1(7)
Pt1 C4 N8 C17 -6.8(11)
C11 C12 N8 C4 -1.2(9)
C61 C12 N8 C4 176.7(8)
C11 C12 N8 C17 -176.3(7)
C61 C12 N8 C17 1.5(13)
C18 C17 N8 C4 -77.2(9)
C18 C17 N8 C12 97.5(10)
N2 C1 N1 C5 -2.9(9)
Pt1 C1 N1 C5 -178.2(7)
N2 C1 N1 C18 -175.9(7)
Pt1 C1 N1 C18 8.7(14)
C6 C5 N1 C1 3.0(9)
C19 C5 N1 C1 -179.8(8)
C6 C5 N1 C18 176.6(7)
C19 C5 N1 C18 -6.1(12)
C17 C18 N1 C1 -28.3(12)
C17 C18 N1 C5 159.5(7)

loop_
_platon_squeeze_void_nr
_platon_squeeze_void_average_x
_platon_squeeze_void_average_y
_platon_squeeze_void_average_z
_platon_squeeze_void_volume
_platon_squeeze_void_count_electrons
1 0.253 0.557 0.378 463.3 208.1
2 0.253 0.943 0.878 463.3 210.1
3 0.747 0.443 0.622 463.1 205.9
4 0.747 0.057 1.122 463.1 202.1
